data_7100109
loop_
_publ_author_name
'R. Winpenny'
'Andrei S. Batsanov'
'Finn Krebs Larsen'
'Chris Muryn'
'Jacob Overgaard'
'S.J. Teat'
'Grigore A. Timco'

_publ_section_title
;
Influencing The Nuclearity and Constitution of
Heterometallic Rings Via Templates
;
_journal_name_full 'Chemical Communications'
_journal_paper_doi 10.1039/b504912a
_journal_year 2005
_chemical_formula_sum 'C104 H186.5 Cr8 F12 N4 Ni2 O36.75'
_chemical_formula_weight 2842.49
_space_group_IT_number 14
_symmetry_cell_setting monoclinic
_symmetry_space_group_name_Hall '-P 2yn'
_symmetry_space_group_name_H-M 'P 1 21/n 1'
_cell_angle_alpha 90.00
_cell_angle_beta 93.890(3)
_cell_angle_gamma 90.00
_cell_formula_units_Z 2
_cell_length_a 12.5916(19)
_cell_length_b 21.808(3)
_cell_length_c 27.727(4)
_cell_measurement_temperature 150(2)
_cell_volume 7596.2(19)
_diffrn_ambient_temperature 150(2)
_exptl_crystal_density_diffrn 1.243
_cod_original_sg_symbol_H-M 'P 21/n'
_cod_original_formula_sum 'C104 H186.50 Cr8 F12 N4 Ni2 O36.75'
_cod_database_code 7100109

loop_
_symmetry_equiv_pos_as_xyz
'x, y, z'
'-x+1/2, y+1/2, -z+1/2'
'-x, -y, -z'
'x-1/2, -y-1/2, z-1/2'

loop_
_atom_site_label
_atom_site_type_symbol
_atom_site_fract_x
_atom_site_fract_y
_atom_site_fract_z
_atom_site_U_iso_or_equiv
_atom_site_adp_type
_atom_site_occupancy
_atom_site_symmetry_multiplicity
_atom_site_calc_flag
_atom_site_refinement_flags
_atom_site_disorder_assembly
_atom_site_disorder_group
Cr1 Cr -0.04869(17) 1.18217(9) -0.09465(7) 0.0330(8) Uani 0.68(3) 1 d P . 1
Ni1 Ni -0.04869(17) 1.18217(9) -0.09465(7) 0.0330(8) Uani 0.32(3) 1 d P . 2
Cr2 Cr -0.0458(2) 1.24421(10) 0.01732(8) 0.0401(7) Uani 1 1 d . . .
Cr3 Cr 0.03301(19) 1.20426(10) 0.13184(8) 0.0364(6) Uani 1 1 d . . .
Cr4 Cr 0.0574(2) 1.07122(10) 0.19536(8) 0.0392(7) Uani 1 1 d . . .
Cr5 Cr 0.06453(15) 0.92103(8) 0.16534(7) 0.0340(7) Uani 0.32(3) 1 d P . 1
Ni5 Ni 0.06453(15) 0.92103(8) 0.16534(7) 0.0340(7) Uani 0.68(3) 1 d P . 2
F1 F 0.0050(6) 1.1853(3) -0.0269(2) 0.0367(19) Uani 1 1 d . . .
F2 F -0.0358(6) 1.1854(3) 0.0685(3) 0.0392(19) Uani 1 1 d . . .
F3 F 0.0751(6) 1.1198(3) 0.1383(3) 0.0397(19) Uani 1 1 d . . .
F4 F 0.0117(6) 1.0062(3) 0.1532(3) 0.040(2) Uani 1 1 d . . .
F5 F 0.0605(6) 0.9071(3) 0.0938(3) 0.039(2) Uani 1 1 d . . .
F6 F 0.0974(6) 0.8312(4) 0.1610(3) 0.042(2) Uani 1 1 d . . .
C1 C -0.1213(13) 0.9539(7) 0.0380(6) 0.048(4) Uani 1 1 d . . .
H1 H -0.1160 0.9119 0.0467 0.057 Uiso 1 1 calc R . .
N2 N -0.1080(11) 1.0009(6) 0.0670(4) 0.049(3) Uani 1 1 d . . .
H2 H -0.0933 0.9977 0.0984 0.058 Uiso 1 1 calc R . .
C3 C -0.1192(13) 1.0532(8) 0.0439(6) 0.054(4) Uani 1 1 d . . .
H3 H -0.1123 1.0932 0.0574 0.065 Uiso 1 1 calc R . .
C4 C -0.1434(12) 1.0379(8) -0.0048(6) 0.049(4) Uani 1 1 d . . .
H4 H -0.1566 1.0652 -0.0312 0.059 Uiso 1 1 calc R . .
N5 N -0.1439(10) 0.9766(6) -0.0063(5) 0.045(3) Uani 1 1 d . . .
C6 C -0.1696(14) 0.9380(9) -0.0506(6) 0.066(5) Uani 1 1 d . . .
H6A H -0.1592 0.8941 -0.0426 0.079 Uiso 1 1 calc R . .
H6B H -0.1211 0.9488 -0.0760 0.079 Uiso 1 1 calc R . .
C7 C -0.2834(13) 0.9489(9) -0.0692(6) 0.064(5) Uani 1 1 d . . .
H7A H -0.2905 0.9923 -0.0793 0.076 Uiso 1 1 calc R . .
H7B H -0.2983 0.9233 -0.0984 0.076 Uiso 1 1 calc R . .
C8 C -0.3652(13) 0.9357(8) -0.0351(6) 0.053(4) Uani 1 1 d . . .
H8A H -0.3529 0.9622 -0.0062 0.064 Uiso 1 1 calc R . .
H8B H -0.3585 0.8925 -0.0244 0.064 Uiso 1 1 calc R . .
C9 C -0.4769(16) 0.9466(10) -0.0574(7) 0.080(6) Uani 1 1 d . . .
H9A H -0.5287 0.9372 -0.0337 0.120 Uiso 1 1 calc R . .
H9B H -0.4898 0.9199 -0.0857 0.120 Uiso 1 1 calc R . .
H9C H -0.4844 0.9896 -0.0674 0.120 Uiso 1 1 calc R . .
O11 O -0.1956(8) 1.1893(4) -0.0755(3) 0.039(2) Uani 1 1 d U . .
O12 O -0.1924(8) 1.2169(4) 0.0018(3) 0.045(2) Uani 1 1 d U . .
C11 C -0.2381(12) 1.1998(7) -0.0369(6) 0.043(3) Uani 1 1 d U . .
C12 C -0.3607(13) 1.1902(8) -0.0372(6) 0.054(3) Uani 1 1 d U . .
C13 C -0.3983(14) 1.1975(8) 0.0143(6) 0.061(4) Uani 1 1 d U . .
H13A H -0.4756 1.1916 0.0135 0.092 Uiso 1 1 calc R . .
H13B H -0.3804 1.2387 0.0264 0.092 Uiso 1 1 calc R . .
H13C H -0.3630 1.1668 0.0356 0.092 Uiso 1 1 calc R . .
C14 C -0.3857(14) 1.1250(9) -0.0570(7) 0.066(4) Uani 1 1 d U . .
H14A H -0.3601 1.1210 -0.0894 0.099 Uiso 1 1 calc R . .
H14B H -0.4627 1.1180 -0.0585 0.099 Uiso 1 1 calc R . .
H14C H -0.3501 1.0945 -0.0355 0.099 Uiso 1 1 calc R . .
C15 C -0.4109(15) 1.2373(10) -0.0726(7) 0.070(5) Uani 1 1 d U . .
H15A H -0.3833 1.2313 -0.1045 0.106 Uiso 1 1 calc R . .
H15B H -0.3932 1.2787 -0.0610 0.106 Uiso 1 1 calc R . .
H15C H -0.4884 1.2320 -0.0751 0.106 Uiso 1 1 calc R . .
O21 O -0.0366(8) 1.2712(4) -0.1054(3) 0.044(2) Uani 1 1 d U . .
O22 O -0.0579(9) 1.3094(4) -0.0300(4) 0.053(3) Uani 1 1 d U . .
C21 C -0.0393(14) 1.3159(7) -0.0760(6) 0.051(3) Uani 1 1 d U . .
C22 C -0.0248(15) 1.3816(7) -0.0912(6) 0.059(3) Uani 1 1 d U . .
C23 C 0.0060(16) 1.3824(8) -0.1443(6) 0.068(4) Uani 1 1 d U . .
H23A H 0.0160 1.4248 -0.1546 0.102 Uiso 1 1 calc R . .
H23B H -0.0509 1.3633 -0.1651 0.102 Uiso 1 1 calc R . .
H23C H 0.0723 1.3594 -0.1469 0.102 Uiso 1 1 calc R . .
C24 C 0.0598(16) 1.4087(8) -0.0578(7) 0.070(5) Uani 1 1 d U . .
H24A H 0.0721 1.4513 -0.0671 0.105 Uiso 1 1 calc R . .
H24B H 0.1257 1.3852 -0.0597 0.105 Uiso 1 1 calc R . .
H24C H 0.0375 1.4074 -0.0247 0.105 Uiso 1 1 calc R . .
C25 C -0.1278(16) 1.4143(7) -0.0865(8) 0.070(5) Uani 1 1 d U . .
H25A H -0.1206 1.4571 -0.0965 0.105 Uiso 1 1 calc R . .
H25B H -0.1464 1.4129 -0.0528 0.105 Uiso 1 1 calc R . .
H25C H -0.1839 1.3944 -0.1071 0.105 Uiso 1 1 calc R . .
C31 C -0.0681(13) 1.3205(7) 0.1024(6) 0.049(4) Uani 1 1 d . . .
O31 O -0.1043(9) 1.3046(5) 0.0609(4) 0.051(3) Uani 1 1 d . . .
O32 O -0.0067(9) 1.2899(5) 0.1287(4) 0.053(3) Uani 1 1 d . . .
C32 C -0.0997(15) 1.3856(7) 0.1202(7) 0.058(5) Uani 1 1 d . . .
C33 C 0.0045(17) 1.4241(8) 0.1178(8) 0.076(6) Uani 1 1 d . . .
H33A H 0.0222 1.4281 0.0840 0.114 Uiso 1 1 calc R . .
H33B H 0.0630 1.4035 0.1364 0.114 Uiso 1 1 calc R . .
H33C H -0.0063 1.4650 0.1314 0.114 Uiso 1 1 calc R . .
C34 C -0.1293(17) 1.3789(9) 0.1719(6) 0.069(5) Uani 1 1 d . . .
H34A H -0.1493 1.4191 0.1843 0.104 Uiso 1 1 calc R . .
H34B H -0.0683 1.3628 0.1917 0.104 Uiso 1 1 calc R . .
H34C H -0.1895 1.3506 0.1731 0.104 Uiso 1 1 calc R . .
C35 C -0.1883(18) 1.4114(9) 0.0880(7) 0.080(6) Uani 1 1 d . . .
H35A H -0.1653 1.4153 0.0551 0.120 Uiso 1 1 calc R . .
H35B H -0.2079 1.4519 0.1000 0.120 Uiso 1 1 calc R . .
H35C H -0.2500 1.3840 0.0879 0.120 Uiso 1 1 calc R . .
O41 O 0.1011(8) 1.2710(4) 0.0329(3) 0.044(2) Uani 1 1 d U . .
O42 O 0.1637(8) 1.2217(4) 0.1003(4) 0.048(2) Uani 1 1 d U . .
C41 C 0.1770(12) 1.2543(6) 0.0639(6) 0.042(3) Uani 1 1 d U . .
C42 C 0.2866(13) 1.2776(7) 0.0542(6) 0.049(3) Uani 1 1 d U . .
C43 C 0.3702(14) 1.2500(8) 0.0884(7) 0.063(4) Uani 1 1 d U . .
H43A H 0.4401 1.2659 0.0811 0.094 Uiso 1 1 calc R . .
H43B H 0.3694 1.2053 0.0848 0.094 Uiso 1 1 calc R . .
H43C H 0.3558 1.2608 0.1216 0.094 Uiso 1 1 calc R . .
C44 C 0.3060(15) 1.2641(9) 0.0001(6) 0.063(4) Uani 1 1 d U . .
H44A H 0.2499 1.2836 -0.0208 0.094 Uiso 1 1 calc R . .
H44B H 0.3050 1.2197 -0.0054 0.094 Uiso 1 1 calc R . .
H44C H 0.3754 1.2807 -0.0073 0.094 Uiso 1 1 calc R . .
C45 C 0.2826(14) 1.3499(7) 0.0593(7) 0.061(4) Uani 1 1 d U . .
H45A H 0.2272 1.3664 0.0364 0.092 Uiso 1 1 calc R . .
H45B H 0.3517 1.3672 0.0523 0.092 Uiso 1 1 calc R . .
H45C H 0.2665 1.3607 0.0923 0.092 Uiso 1 1 calc R . .
O51 O 0.1094(9) 1.2236(4) 0.1936(3) 0.050(3) Uani 1 1 d U . .
O52 O 0.1085(9) 1.1388(4) 0.2379(4) 0.051(3) Uani 1 1 d U . .
C51 C 0.1329(13) 1.1935(7) 0.2300(5) 0.047(3) Uani 1 1 d U . .
C52 C 0.2008(14) 1.2266(7) 0.2704(6) 0.054(3) Uani 1 1 d U . .
C53 C 0.2150(16) 1.1885(8) 0.3147(6) 0.069(5) Uani 1 1 d U . .
H53A H 0.2489 1.1496 0.3070 0.104 Uiso 1 1 calc R . .
H53B H 0.1454 1.1803 0.3271 0.104 Uiso 1 1 calc R . .
H53C H 0.2600 1.2104 0.3392 0.104 Uiso 1 1 calc R . .
C54 C 0.1487(16) 1.2881(8) 0.2812(7) 0.067(5) Uani 1 1 d U . .
H54A H 0.1393 1.3122 0.2514 0.101 Uiso 1 1 calc R . .
H54B H 0.1942 1.3107 0.3051 0.101 Uiso 1 1 calc R . .
H54C H 0.0791 1.2808 0.2940 0.101 Uiso 1 1 calc R . .
C55 C 0.3106(15) 1.2364(9) 0.2501(7) 0.074(5) Uani 1 1 d U . .
H55A H 0.3025 1.2620 0.2211 0.110 Uiso 1 1 calc R . .
H55B H 0.3407 1.1966 0.2418 0.110 Uiso 1 1 calc R . .
H55C H 0.3582 1.2567 0.2745 0.110 Uiso 1 1 calc R . .
O61 O -0.1006(9) 1.1901(5) 0.1599(4) 0.053(3) Uani 1 1 d U . .
O62 O -0.0915(9) 1.0978(5) 0.1968(4) 0.052(3) Uani 1 1 d U . .
C61 C -0.1423(14) 1.1459(8) 0.1820(6) 0.054(3) Uani 1 1 d U . .
C62 C -0.2578(15) 1.1484(10) 0.1916(7) 0.070(3) Uani 1 1 d U . .
C63 C -0.2768(17) 1.1295(11) 0.2423(7) 0.082(5) Uani 1 1 d U . .
H63A H -0.3532 1.1312 0.2469 0.123 Uiso 1 1 calc R . .
H63B H -0.2386 1.1572 0.2652 0.123 Uiso 1 1 calc R . .
H63C H -0.2510 1.0875 0.2478 0.123 Uiso 1 1 calc R . .
C64 C -0.308(2) 1.2085(14) 0.1742(11) 0.118(7) Uani 1 1 d U . .
H64A H -0.2918 1.2159 0.1407 0.177 Uiso 1 1 calc R . .
H64B H -0.2799 1.2421 0.1947 0.177 Uiso 1 1 calc R . .
H64C H -0.3856 1.2061 0.1761 0.177 Uiso 1 1 calc R . .
C65 C -0.3169(19) 1.1017(14) 0.1561(9) 0.110(6) Uani 1 1 d U . .
H65A H -0.3051 1.1130 0.1227 0.165 Uiso 1 1 calc R . .
H65B H -0.3934 1.1026 0.1608 0.165 Uiso 1 1 calc R . .
H65C H -0.2893 1.0603 0.1628 0.165 Uiso 1 1 calc R . .
O71 O 0.0335(10) 1.0238(4) 0.2534(3) 0.053(3) Uani 1 1 d U . .
O72 O 0.0655(8) 0.9254(4) 0.2371(3) 0.045(2) Uani 1 1 d U . .
C71 C 0.0419(14) 0.9680(7) 0.2636(5) 0.049(3) Uani 1 1 d U . .
C72 C 0.0180(16) 0.9537(8) 0.3170(6) 0.060(3) Uani 1 1 d U . .
C73 C 0.0186(19) 0.8818(8) 0.3236(7) 0.080(5) Uani 1 1 d U . .
H73A H -0.0360 0.8635 0.3012 0.121 Uiso 1 1 calc R . .
H73B H 0.0035 0.8717 0.3569 0.121 Uiso 1 1 calc R . .
H73C H 0.0887 0.8656 0.3169 0.121 Uiso 1 1 calc R . .
C74 C -0.0925(18) 0.9791(10) 0.3255(7) 0.084(5) Uani 1 1 d U . .
H74A H -0.1458 0.9589 0.3036 0.126 Uiso 1 1 calc R . .
H74B H -0.0937 1.0234 0.3194 0.126 Uiso 1 1 calc R . .
H74C H -0.1086 0.9714 0.3591 0.126 Uiso 1 1 calc R . .
C75 C 0.1013(18) 0.9846(9) 0.3505(7) 0.075(5) Uani 1 1 d U . .
H75A H 0.1716 0.9677 0.3450 0.112 Uiso 1 1 calc R . .
H75B H 0.0853 0.9772 0.3841 0.112 Uiso 1 1 calc R . .
H75C H 0.1010 1.0288 0.3441 0.112 Uiso 1 1 calc R . .
O81 O 0.2043(8) 1.0438(4) 0.1962(4) 0.046(2) Uani 1 1 d U . .
O82 O 0.2170(8) 0.9480(4) 0.1688(4) 0.047(2) Uani 1 1 d U . .
C81 C 0.2555(12) 0.9959(7) 0.1888(6) 0.046(3) Uani 1 1 d U . .
C82 C 0.3713(13) 0.9930(7) 0.2104(6) 0.051(3) Uani 1 1 d U . .
C83 C 0.4179(15) 1.0583(8) 0.2108(7) 0.067(5) Uani 1 1 d U . .
H83A H 0.3738 1.0855 0.2292 0.100 Uiso 1 1 calc R . .
H83B H 0.4191 1.0733 0.1775 0.100 Uiso 1 1 calc R . .
H83C H 0.4906 1.0576 0.2259 0.100 Uiso 1 1 calc R . .
C84 C 0.4375(13) 0.9520(8) 0.1833(7) 0.057(4) Uani 1 1 d U . .
H84A H 0.4078 0.9105 0.1833 0.086 Uiso 1 1 calc R . .
H84B H 0.5101 0.9514 0.1985 0.086 Uiso 1 1 calc R . .
H84C H 0.4390 0.9667 0.1499 0.086 Uiso 1 1 calc R . .
C85 C 0.3607(14) 0.9714(8) 0.2623(6) 0.060(4) Uani 1 1 d U . .
H85A H 0.3157 1.0001 0.2789 0.090 Uiso 1 1 calc R . .
H85B H 0.4313 0.9696 0.2795 0.090 Uiso 1 1 calc R . .
H85C H 0.3282 0.9305 0.2620 0.090 Uiso 1 1 calc R . .
O91 O -0.0913(8) 0.8995(5) 0.1650(4) 0.046(2) Uani 1 1 d U . .
O92 O -0.1007(8) 0.8243(4) 0.1111(3) 0.041(2) Uani 1 1 d U . .
C91 C -0.1410(12) 0.8569(7) 0.1424(5) 0.043(3) Uani 1 1 d U . .
C92 C -0.2551(13) 0.8444(8) 0.1539(6) 0.057(3) Uani 1 1 d U . .
C93 C -0.2727(14) 0.8636(10) 0.2063(6) 0.067(4) Uani 1 1 d U . .
H93A H -0.3466 0.8553 0.2132 0.101 Uiso 1 1 calc R . .
H93B H -0.2579 0.9075 0.2103 0.101 Uiso 1 1 calc R . .
H93C H -0.2247 0.8401 0.2287 0.101 Uiso 1 1 calc R . .
C94 C -0.2804(16) 0.7770(9) 0.1465(8) 0.076(5) Uani 1 1 d U . .
H94A H -0.3540 0.7691 0.1541 0.114 Uiso 1 1 calc R . .
H94B H -0.2319 0.7523 0.1677 0.114 Uiso 1 1 calc R . .
H94C H -0.2716 0.7659 0.1127 0.114 Uiso 1 1 calc R . .
C95 C -0.3259(15) 0.8820(11) 0.1202(7) 0.078(5) Uani 1 1 d U . .
H95A H -0.4003 0.8751 0.1270 0.117 Uiso 1 1 calc R . .
H95B H -0.3153 0.8701 0.0868 0.117 Uiso 1 1 calc R . .
H95C H -0.3085 0.9255 0.1248 0.117 Uiso 1 1 calc R . .
O1W O 0.0000 1.0000 0.5000 0.060(17) Uiso 0.25 2 d SP . .
O2W O 0.032(4) 0.923(3) 0.546(2) 0.083(16) Uiso 0.25 1 d P . .

loop_
_atom_site_aniso_label
_atom_site_aniso_U_11
_atom_site_aniso_U_22
_atom_site_aniso_U_33
_atom_site_aniso_U_23
_atom_site_aniso_U_13
_atom_site_aniso_U_12
Cr1 0.0464(14) 0.0254(12) 0.0254(12) 0.0027(8) -0.0110(9) -0.0002(9)
Ni1 0.0464(14) 0.0254(12) 0.0254(12) 0.0027(8) -0.0110(9) -0.0002(9)
Cr2 0.0584(16) 0.0260(13) 0.0335(13) 0.0007(10) -0.0154(11) -0.0015(10)
Cr3 0.0551(15) 0.0228(12) 0.0298(13) -0.0021(9) -0.0083(11) 0.0002(10)
Cr4 0.0593(16) 0.0263(12) 0.0300(13) 0.0024(10) -0.0124(11) -0.0004(11)
Cr5 0.0473(13) 0.0241(11) 0.0287(12) -0.0008(8) -0.0118(9) -0.0028(8)
Ni5 0.0473(13) 0.0241(11) 0.0287(12) -0.0008(8) -0.0118(9) -0.0028(8)
F1 0.050(5) 0.040(4) 0.018(4) -0.002(3) -0.018(3) -0.001(4)
F2 0.044(5) 0.026(4) 0.045(5) -0.004(3) -0.013(4) -0.003(3)
F3 0.055(5) 0.026(4) 0.037(5) 0.001(3) -0.003(4) 0.001(3)
F4 0.063(5) 0.025(4) 0.031(4) 0.005(3) -0.015(4) 0.006(4)
F5 0.057(5) 0.030(4) 0.029(4) 0.009(3) -0.015(4) 0.001(4)
F6 0.055(5) 0.040(5) 0.030(4) 0.008(3) -0.011(4) 0.002(4)
C1 0.064(11) 0.030(8) 0.045(10) -0.014(7) -0.028(8) 0.006(7)
N2 0.074(9) 0.035(8) 0.032(7) -0.003(6) -0.027(6) 0.004(6)
C3 0.063(11) 0.047(11) 0.048(10) -0.015(8) -0.017(8) -0.016(8)
C4 0.041(9) 0.051(11) 0.052(10) 0.008(8) -0.015(8) -0.007(7)
N5 0.040(7) 0.049(9) 0.046(8) -0.013(6) -0.011(6) 0.007(6)
C6 0.069(12) 0.077(13) 0.050(11) -0.025(9) -0.011(9) -0.002(10)
C7 0.056(11) 0.078(13) 0.054(11) -0.026(9) -0.012(9) -0.020(9)
C8 0.055(11) 0.057(11) 0.046(10) -0.004(8) -0.010(8) -0.013(8)
C9 0.081(14) 0.091(16) 0.066(13) 0.017(11) -0.010(11) -0.029(12)
O11 0.056(6) 0.034(5) 0.024(5) -0.006(4) -0.014(4) 0.000(4)
O12 0.057(6) 0.040(5) 0.037(5) -0.009(4) -0.009(4) 0.002(4)
C11 0.054(5) 0.039(5) 0.035(5) 0.002(5) -0.011(5) 0.003(5)
C12 0.054(6) 0.057(7) 0.051(6) 0.004(6) -0.001(6) 0.001(6)
C13 0.066(10) 0.060(10) 0.057(8) -0.002(7) 0.001(8) -0.006(8)
C14 0.060(10) 0.073(9) 0.064(10) -0.013(8) -0.011(8) -0.005(8)
C15 0.057(9) 0.087(11) 0.066(10) 0.019(9) -0.003(8) 0.012(9)
O21 0.068(6) 0.028(5) 0.035(5) 0.012(4) -0.008(5) 0.002(4)
O22 0.086(7) 0.029(5) 0.041(5) 0.004(4) -0.015(5) 0.000(5)
C21 0.077(6) 0.029(5) 0.044(5) 0.009(5) -0.011(5) 0.000(5)
C22 0.084(7) 0.032(6) 0.058(6) 0.012(5) -0.014(6) -0.004(6)
C23 0.103(12) 0.035(9) 0.064(9) 0.001(7) -0.009(9) -0.022(8)
C24 0.095(11) 0.035(8) 0.075(10) 0.006(8) -0.033(9) -0.014(8)
C25 0.093(10) 0.026(8) 0.089(11) 0.015(8) -0.012(9) 0.007(7)
C31 0.051(10) 0.031(9) 0.063(12) -0.011(8) 0.003(9) -0.006(8)
O31 0.067(7) 0.039(6) 0.044(7) -0.002(5) -0.018(6) 0.007(5)
O32 0.083(8) 0.030(6) 0.043(6) -0.003(5) -0.019(6) 0.011(6)
C32 0.077(12) 0.031(9) 0.067(12) -0.011(8) 0.003(10) 0.011(8)
C33 0.107(16) 0.034(10) 0.087(15) -0.001(9) 0.012(12) 0.006(10)
C34 0.101(15) 0.053(11) 0.055(12) 0.002(9) 0.010(11) 0.010(10)
C35 0.105(16) 0.061(13) 0.071(13) -0.013(10) -0.019(12) 0.027(11)
O41 0.064(6) 0.029(5) 0.037(5) -0.001(4) -0.009(4) -0.010(4)
O42 0.058(6) 0.031(5) 0.052(6) 0.006(4) -0.021(5) -0.005(4)
C41 0.057(5) 0.027(5) 0.042(5) -0.002(5) -0.007(5) -0.003(5)
C42 0.059(6) 0.036(6) 0.051(6) -0.001(5) -0.003(6) -0.002(5)
C43 0.060(9) 0.058(9) 0.069(10) -0.011(8) -0.003(8) -0.003(8)
C44 0.067(10) 0.065(10) 0.057(8) -0.009(8) 0.006(8) -0.008(8)
C45 0.060(10) 0.035(7) 0.087(11) -0.005(7) -0.014(9) -0.011(7)
O51 0.090(7) 0.028(5) 0.028(5) -0.005(4) -0.017(5) -0.002(5)
O52 0.084(7) 0.030(5) 0.035(5) -0.006(4) -0.024(5) -0.004(5)
C51 0.077(6) 0.029(5) 0.031(5) -0.006(4) -0.022(5) -0.003(5)
C52 0.081(7) 0.039(6) 0.040(6) -0.017(5) -0.022(6) -0.004(6)
C53 0.098(12) 0.056(9) 0.046(8) -0.009(7) -0.039(8) 0.007(9)
C54 0.094(11) 0.045(8) 0.060(10) -0.009(7) -0.017(9) 0.010(8)
C55 0.078(10) 0.075(11) 0.064(10) -0.032(9) -0.018(8) -0.019(9)
O61 0.067(6) 0.044(6) 0.047(6) -0.001(4) -0.004(5) 0.009(5)
O62 0.064(6) 0.036(5) 0.058(6) 0.001(5) 0.013(5) -0.003(5)
C61 0.061(6) 0.047(6) 0.052(6) -0.005(5) 0.001(5) 0.000(5)
C62 0.064(7) 0.081(8) 0.067(7) -0.005(7) 0.008(6) -0.001(6)
C63 0.074(11) 0.105(13) 0.068(10) -0.011(9) 0.013(9) -0.008(10)
C64 0.087(13) 0.133(13) 0.135(15) 0.022(12) 0.013(13) 0.036(11)
C65 0.088(12) 0.156(15) 0.084(12) -0.022(12) 0.003(11) -0.035(12)
O71 0.093(7) 0.031(5) 0.032(5) 0.000(4) -0.005(5) -0.001(5)
O72 0.069(6) 0.034(5) 0.030(5) 0.003(4) -0.016(5) 0.002(5)
C71 0.080(6) 0.035(5) 0.031(5) 0.004(4) -0.011(5) 0.000(5)
C72 0.093(8) 0.049(6) 0.037(6) 0.007(5) -0.004(6) -0.007(6)
C73 0.138(14) 0.052(9) 0.050(10) 0.004(8) -0.003(10) -0.016(9)
C74 0.106(11) 0.087(12) 0.060(10) 0.009(10) 0.025(9) 0.000(10)
C75 0.109(12) 0.067(10) 0.047(9) 0.002(8) -0.004(9) -0.015(9)
O81 0.053(6) 0.029(5) 0.054(6) -0.002(4) -0.023(5) 0.000(4)
O82 0.048(5) 0.030(5) 0.058(6) -0.002(4) -0.015(5) -0.002(4)
C81 0.051(5) 0.029(5) 0.056(6) 0.001(5) -0.016(5) 0.000(4)
C82 0.052(6) 0.037(6) 0.060(6) -0.007(5) -0.021(6) -0.006(5)
C83 0.065(10) 0.045(8) 0.087(11) -0.004(8) -0.018(9) -0.015(7)
C84 0.046(8) 0.047(8) 0.077(10) 0.005(8) -0.010(8) 0.001(7)
C85 0.067(10) 0.050(9) 0.059(8) 0.009(7) -0.031(7) 0.004(8)
O91 0.051(5) 0.041(5) 0.043(5) -0.006(4) -0.009(5) 0.005(4)
O92 0.058(6) 0.032(5) 0.032(5) 0.001(4) -0.011(4) 0.000(4)
C91 0.050(5) 0.041(6) 0.036(5) -0.008(5) -0.011(5) 0.000(5)
C92 0.053(6) 0.064(7) 0.052(7) -0.009(6) 0.000(6) -0.001(6)
C93 0.059(10) 0.087(11) 0.056(9) -0.005(8) 0.003(8) -0.007(9)
C94 0.066(11) 0.082(10) 0.083(12) -0.023(9) 0.021(9) -0.023(9)
C95 0.057(9) 0.102(12) 0.073(10) -0.002(10) -0.006(9) 0.010(9)

loop_
_geom_bond_atom_site_label_1
_geom_bond_atom_site_label_2
_geom_bond_distance
_geom_bond_site_symmetry_2
_geom_bond_publ_flag
Cr1 F1 1.953(7) . ?
Cr1 F5 1.953(7) 3_575 ?
Cr1 F6 1.922(7) 3_575 ?
Cr1 O11 1.965(10) . ?
Cr1 O21 1.971(9) . ?
Cr1 O92 1.971(10) 3_575 ?
Cr2 F1 1.916(8) . ?
Cr2 F2 1.911(8) . ?
Cr2 O12 1.959(10) . ?
Cr2 O22 1.934(10) . ?
Cr2 O31 1.964(11) . ?
Cr2 O41 1.960(10) . ?
Cr3 F2 1.948(7) . ?
Cr3 F3 1.922(7) . ?
Cr3 O32 1.933(10) . ?
Cr3 O42 1.953(11) . ?
Cr3 O51 1.952(9) . ?
Cr3 O61 1.926(12) . ?
Cr4 F3 1.930(8) . ?
Cr4 F4 1.903(7) . ?
Cr4 O52 1.970(9) . ?
Cr4 O62 1.965(11) . ?
Cr4 O71 1.953(10) . ?
Cr4 O81 1.943(10) . ?
Cr5 F4 1.993(7) . ?
Cr5 F5 2.003(7) . ?
Cr5 F6 2.007(8) . ?
Cr5 O72 1.991(9) . ?
Cr5 O82 2.004(10) . ?
Cr5 O91 2.017(10) . ?
F5 Cr1 1.953(7) 3_575 ?
F5 Ni1 1.953(7) 3_575 ?
F6 Cr1 1.922(7) 3_575 ?
F6 Ni1 1.922(7) 3_575 ?
C1 N2 1.306(19) . ?
C1 N5 1.34(2) . ?
N2 C3 1.31(2) . ?
C3 C4 1.41(2) . ?
C4 N5 1.34(2) . ?
N5 C6 1.51(2) . ?
C6 C7 1.51(2) . ?
C7 C8 1.47(2) . ?
C8 C9 1.52(2) . ?
O11 C11 1.250(18) . ?
O12 C11 1.240(17) . ?
C11 C12 1.56(2) . ?
C12 C13 1.54(2) . ?
C12 C14 1.55(2) . ?
C12 C15 1.53(2) . ?
O21 C21 1.275(19) . ?
O22 C21 1.318(19) . ?
C21 C22 1.51(2) . ?
C22 C23 1.55(3) . ?
C22 C24 1.49(2) . ?
C22 C25 1.49(3) . ?
C31 O31 1.259(19) . ?
C31 O32 1.224(19) . ?
C31 C32 1.56(2) . ?
C32 C33 1.56(3) . ?
C32 C34 1.51(2) . ?
C32 C35 1.49(3) . ?
O41 C41 1.293(18) . ?
O42 C41 1.255(18) . ?
C41 C42 1.51(2) . ?
C42 C43 1.49(2) . ?
C42 C44 1.56(2) . ?
C42 C45 1.58(2) . ?
O51 C51 1.223(17) . ?
O52 C51 1.255(18) . ?
C51 C52 1.54(2) . ?
C52 C53 1.48(2) . ?
C52 C54 1.53(2) . ?
C52 C55 1.54(3) . ?
O61 C61 1.27(2) . ?
O62 C61 1.28(2) . ?
C61 C62 1.50(2) . ?
C62 C63 1.50(3) . ?
C62 C64 1.52(3) . ?
C62 C65 1.57(3) . ?
O71 C71 1.251(18) . ?
O72 C71 1.234(18) . ?
C71 C72 1.56(2) . ?
C72 C73 1.58(2) . ?
C72 C74 1.53(3) . ?
C72 C75 1.51(3) . ?
O81 C81 1.251(18) . ?
O82 C81 1.264(18) . ?
C81 C82 1.54(2) . ?
C82 C83 1.54(2) . ?
C82 C84 1.46(2) . ?
C82 C85 1.53(2) . ?
O91 C91 1.261(17) . ?
O92 Cr1 1.971(10) 3_575 ?
O92 Ni1 1.971(10) 3_575 ?
O92 C91 1.256(17) . ?
C91 C92 1.52(2) . ?
C92 C93 1.54(2) . ?
C92 C94 1.52(3) . ?
C92 C95 1.49(3) . ?
